data_7103778
loop_
_publ_author_name
'Abraham Clearfield'
'Deyuan Kong'
'Yan Li'
'Joseph H. Ross'

_publ_section_title
;
A novel copper arganophosphonate with a pore-like
3D network and Cu-Cu magnetic ordering
;
_journal_name_full 'Chemical communications (Cambridge, England)'
_journal_paper_doi 10.1039/b304610a
_journal_year 2003
_chemical_formula_sum 'C4 H12 Cu3 N2 O12 P4'
_chemical_formula_weight 594.66
_chemical_name_systematic
;
?
;
_space_group_IT_number 61
_symmetry_cell_setting orthorhombic
_symmetry_space_group_name_Hall '-P 2ac 2ab'
_symmetry_space_group_name_H-M 'P b c a'
_atom_sites_solution_hydrogens geom
_atom_sites_solution_primary direct
_atom_sites_solution_secondary difmap
_audit_creation_method SHELXL-97
_cell_angle_alpha 90.00
_cell_angle_beta 90.00
_cell_angle_gamma 90.00
_cell_formula_units_Z 4
_cell_length_a 9.4430(10)
_cell_length_b 9.3681(10)
_cell_length_c 16.0755(17)
_cell_measurement_temperature 120(2)
_cell_volume 1422.1(3)
_computing_cell_refinement 'Bruker SMART'
_computing_data_collection 'Bruker SMART'
_computing_data_reduction 'Bruker SAINT'
_computing_molecular_graphics 'Bruker SHELXTL'
_computing_publication_material 'Bruker SHELXTL'
_computing_structure_refinement 'SHELXL-97 (Sheldrick, 1997)'
_computing_structure_solution 'SHELXS-97 (Sheldrick, 1990)'
_diffrn_ambient_temperature 120(2)
_diffrn_measured_fraction_theta_full 0.924
_diffrn_measured_fraction_theta_max 0.924
_diffrn_measurement_device_type 'CCD area detector'
_diffrn_measurement_method 'phi and omega scans'
_diffrn_radiation_monochromator graphite
_diffrn_radiation_source 'fine-focus sealed tube'
_diffrn_radiation_type MoK\a
_diffrn_radiation_wavelength 0.71073
_diffrn_reflns_av_R_equivalents 0.0728
_diffrn_reflns_av_sigmaI/netI 0.0466
_diffrn_reflns_limit_h_max 12
_diffrn_reflns_limit_h_min -11
_diffrn_reflns_limit_k_max 12
_diffrn_reflns_limit_k_min -7
_diffrn_reflns_limit_l_max 21
_diffrn_reflns_limit_l_min -20
_diffrn_reflns_number 7628
_diffrn_reflns_theta_full 28.27
_diffrn_reflns_theta_max 28.27
_diffrn_reflns_theta_min 2.53
_exptl_absorpt_coefficient_mu 4.968
_exptl_absorpt_correction_T_max 0.5644
_exptl_absorpt_correction_T_min 0.4078
_exptl_absorpt_correction_type multi-scan
_exptl_absorpt_process_details SADABS
_exptl_crystal_colour green
_exptl_crystal_density_diffrn 2.777
_exptl_crystal_density_method 'not measured'
_exptl_crystal_description BLOCK
_exptl_crystal_F_000 1172
_exptl_crystal_size_max 0.22
_exptl_crystal_size_mid 0.15
_exptl_crystal_size_min 0.13
_refine_diff_density_max 3.978
_refine_diff_density_min -0.735
_refine_diff_density_rms 0.266
_refine_ls_extinction_method none
_refine_ls_goodness_of_fit_ref 1.042
_refine_ls_hydrogen_treatment mixed
_refine_ls_matrix_type full
_refine_ls_number_parameters 115
_refine_ls_number_reflns 1627
_refine_ls_number_restraints 0
_refine_ls_restrained_S_all 1.042
_refine_ls_R_factor_all 0.0609
_refine_ls_R_factor_gt 0.0527
_refine_ls_shift/su_max 0.000
_refine_ls_shift/su_mean 0.000
_refine_ls_structure_factor_coef Fsqd
_refine_ls_weighting_details 'calc w=1/[\s^2^(Fo^2^)+(0.0940P)^2^+0.0000P] where P=(Fo^2^+2Fc^2^)/3'
_refine_ls_weighting_scheme calc
_refine_ls_wR_factor_gt 0.1323
_refine_ls_wR_factor_ref 0.1360
_reflns_number_gt 1310
_reflns_number_total 1627
_reflns_threshold_expression >2sigma(I)
_cod_data_source_file b304610a.txt
_cod_data_source_block solmc
_cod_depositor_comments
;
The following automatic conversions were performed:
'_symmetry_cell_setting' value 'Orthorhombic' changed to 'orthorhombic'
according to '/home/saulius/struct/CIF-dictionaries/cif_core.dic'
dictionary named 'cif_core.dic' version 2.4.1 from
2010-06-29.

'_exptl_absorpt_correction_type' value 'Multi-Scan' changed
to 'multi-scan' according to
'/home/saulius/struct/CIF-dictionaries/cif_core.dic' dictionary named
'cif_core.dic' version 2.4.1 from 2010-06-29.

Automatic conversion script
Id: cif_fix_enum 1527 2010-12-29 10:47:43Z saulius 
;
_cod_original_sg_symbol_H-M Pbca
_cod_database_code 7103778

loop_
_symmetry_equiv_pos_as_xyz
'x, y, z'
'-x+1/2, -y, z+1/2'
'-x, y+1/2, -z+1/2'
'x+1/2, -y+1/2, -z'
'-x, -y, -z'
'x-1/2, y, -z-1/2'
'x, -y-1/2, z-1/2'
'-x-1/2, y-1/2, z'

loop_
_atom_site_label
_atom_site_type_symbol
_atom_site_fract_x
_atom_site_fract_y
_atom_site_fract_z
_atom_site_U_iso_or_equiv
_atom_site_adp_type
_atom_site_occupancy
_atom_site_symmetry_multiplicity
_atom_site_calc_flag
_atom_site_refinement_flags
_atom_site_disorder_assembly
_atom_site_disorder_group
Cu1 Cu 0.74404(5) 0.06244(6) 0.36090(3) 0.0135(2) Uani 1 1 d . . .
Cu2 Cu 1.0000 0.0000 0.5000 0.0118(2) Uani 1 2 d S . .
P1 P 0.77715(13) 0.31430(13) 0.47673(7) 0.0124(3) Uani 1 1 d . . .
P2 P 1.05332(12) 0.09743(13) 0.31051(7) 0.0131(3) Uani 1 1 d . . .
O6 O 1.1191(3) 0.1640(3) 0.5255(2) 0.0141(7) Uani 1 1 d . . .
O1 O 0.8124(3) 0.1568(3) 0.45961(19) 0.0143(7) Uani 1 1 d . . .
O5 O 1.0656(3) -0.0063(3) 0.38321(19) 0.0126(7) Uani 1 1 d . . .
O3 O 0.6429(3) -0.0827(3) 0.4205(2) 0.0152(7) Uani 1 1 d . . .
O4 O 0.6274(3) 0.0380(4) 0.2647(2) 0.0180(7) Uani 1 1 d . . .
O2 O 0.8994(3) 0.1357(3) 0.29341(19) 0.0162(7) Uani 1 1 d . . .
C2 C 1.1398(5) 0.2624(5) 0.3403(3) 0.0149(9) Uani 1 1 d . . .
H2A H 1.1224 0.3352 0.2969 0.018 Uiso 1 1 calc R . .
H2B H 1.0974 0.2975 0.3928 0.018 Uiso 1 1 calc R . .
C1 C 0.8460(5) 0.3522(5) 0.5802(3) 0.0134(9) Uani 1 1 d . . .
H1A H 0.9506 0.3479 0.5779 0.016 Uiso 1 1 calc R . .
H1B H 0.8194 0.4512 0.5952 0.016 Uiso 1 1 calc R . .
N1 N 0.7962(4) 0.2546(5) 0.6479(2) 0.0145(8) Uani 1 1 d . . .
H1C H 0.8339 0.2867 0.6972 0.017 Uiso 1 1 calc R . .
H1D H 0.8339 0.1657 0.6380 0.017 Uiso 1 1 calc R . .

loop_
_atom_site_aniso_label
_atom_site_aniso_U_11
_atom_site_aniso_U_22
_atom_site_aniso_U_33
_atom_site_aniso_U_23
_atom_site_aniso_U_13
_atom_site_aniso_U_12
Cu1 0.0133(4) 0.0159(4) 0.0114(4) 0.0004(2) -0.0007(2) -0.0006(2)
Cu2 0.0115(5) 0.0135(5) 0.0105(4) -0.0005(3) 0.0006(3) -0.0011(3)
P1 0.0125(6) 0.0135(6) 0.0112(6) -0.0003(4) 0.0006(5) 0.0013(4)
P2 0.0112(6) 0.0167(6) 0.0113(6) 0.0005(5) 0.0001(4) -0.0011(5)
O6 0.0111(16) 0.0174(17) 0.0139(15) -0.0021(13) 0.0031(13) -0.0013(12)
O1 0.0141(17) 0.0158(16) 0.0132(15) -0.0026(13) 0.0003(13) 0.0027(13)
O5 0.0105(16) 0.0123(17) 0.0150(16) -0.0005(12) 0.0016(12) -0.0006(11)
O3 0.0118(17) 0.0156(16) 0.0184(15) 0.0034(13) -0.0030(13) -0.0031(12)
O4 0.0168(17) 0.0228(17) 0.0143(16) 0.0036(14) -0.0031(13) -0.0054(14)
O2 0.0141(16) 0.0184(17) 0.0161(15) 0.0048(13) 0.0014(13) -0.0002(13)
C2 0.013(2) 0.016(2) 0.015(2) -0.0004(18) -0.0018(17) -0.0009(18)
C1 0.012(2) 0.015(2) 0.012(2) -0.0013(17) -0.0009(18) -0.0003(17)
N1 0.015(2) 0.016(2) 0.0127(18) -0.0029(15) -0.0011(15) 0.0008(17)

loop_
_atom_type_symbol
_atom_type_description
_atom_type_scat_dispersion_real
_atom_type_scat_dispersion_imag
_atom_type_scat_source
C C 0.0033 0.0016 'International Tables Vol C Tables 4.2.6.8 and 6.1.1.4'
H H 0.0000 0.0000 'International Tables Vol C Tables 4.2.6.8 and 6.1.1.4'
N N 0.0061 0.0033 'International Tables Vol C Tables 4.2.6.8 and 6.1.1.4'
O O 0.0106 0.0060 'International Tables Vol C Tables 4.2.6.8 and 6.1.1.4'
P P 0.1023 0.0942 'International Tables Vol C Tables 4.2.6.8 and 6.1.1.4'
Cu Cu 0.3201 1.2651 'International Tables Vol C Tables 4.2.6.8 and 6.1.1.4'

loop_
_geom_angle_atom_site_label_1
_geom_angle_atom_site_label_2
_geom_angle_atom_site_label_3
_geom_angle
_geom_angle_site_symmetry_1
_geom_angle_site_symmetry_3
_geom_angle_publ_flag
O4 Cu1 O3 91.87(14) . . ?
O4 Cu1 O1 156.00(14) . . ?
O3 Cu1 O1 94.62(13) . . ?
O4 Cu1 O2 91.44(14) . . ?
O3 Cu1 O2 154.48(14) . . ?
O1 Cu1 O2 92.55(13) . . ?
O6 Cu2 O6 180.00(11) 5_756 . ?
O6 Cu2 O5 92.41(13) 5_756 5_756 ?
O6 Cu2 O5 87.59(13) . 5_756 ?
O6 Cu2 O5 87.59(13) 5_756 . ?
O6 Cu2 O5 92.41(13) . . ?
O5 Cu2 O5 180.0 5_756 . ?
O6 Cu2 O1 89.99(12) 5_756 . ?
O6 Cu2 O1 90.01(12) . . ?
O5 Cu2 O1 90.42(12) 5_756 . ?
O5 Cu2 O1 89.58(12) . . ?
O6 Cu2 O1 90.01(12) 5_756 5_756 ?
O6 Cu2 O1 89.99(12) . 5_756 ?
O5 Cu2 O1 89.58(12) 5_756 5_756 ?
O5 Cu2 O1 90.42(12) . 5_756 ?
O1 Cu2 O1 180.00(14) . 5_756 ?
O6 P1 O3 113.07(18) 4_456 8_765 ?
O6 P1 O1 109.88(19) 4_456 . ?
O3 P1 O1 113.24(18) 8_765 . ?
O6 P1 C1 110.4(2) 4_456 . ?
O3 P1 C1 104.0(2) 8_765 . ?
O1 P1 C1 105.9(2) . . ?
O4 P2 O2 112.74(19) 6_656 . ?
O4 P2 O5 110.15(19) 6_656 . ?
O2 P2 O5 111.21(18) . . ?
O4 P2 C2 108.6(2) 6_656 . ?
O2 P2 C2 106.1(2) . . ?
O5 P2 C2 107.8(2) . . ?
P1 O6 Cu2 132.3(2) 4_556 . ?
P1 O1 Cu1 120.98(19) . . ?
P1 O1 Cu2 134.55(19) . . ?
Cu1 O1 Cu2 100.96(13) . . ?
P2 O5 Cu2 133.22(19) . . ?
P1 O3 Cu1 119.92(19) 8_755 . ?
P2 O4 Cu1 150.9(2) 6_556 . ?
P2 O2 Cu1 122.34(19) . . ?
N1 C2 P2 112.8(3) 4_556 . ?
N1 C2 H2A 109.0 4_556 . ?
P2 C2 H2A 109.0 . . ?
N1 C2 H2B 109.0 4_556 . ?
P2 C2 H2B 109.0 . . ?
H2A C2 H2B 107.8 . . ?
N1 C1 P1 115.7(3) . . ?
N1 C1 H1A 108.4 . . ?
P1 C1 H1A 108.4 . . ?
N1 C1 H1B 108.4 . . ?
P1 C1 H1B 108.4 . . ?
H1A C1 H1B 107.4 . . ?
C1 N1 C2 117.8(4) . 4_456 ?
C1 N1 H1C 107.9 . . ?
C2 N1 H1C 107.9 4_456 . ?
C1 N1 H1D 107.9 . . ?
C2 N1 H1D 107.9 4_456 . ?
H1C N1 H1D 107.2 . . ?

loop_
_geom_bond_atom_site_label_1
_geom_bond_atom_site_label_2
_geom_bond_distance
_geom_bond_site_symmetry_2
_geom_bond_publ_flag
Cu1 O4 1.913(3) . ?
Cu1 O3 1.918(3) . ?
Cu1 O1 1.928(3) . ?
Cu1 O2 1.950(3) . ?
Cu2 O6 1.947(3) 5_756 ?
Cu2 O6 1.947(3) . ?
Cu2 O5 1.978(3) 5_756 ?
Cu2 O5 1.978(3) . ?
Cu2 O1 2.391(3) . ?
Cu2 O1 2.391(3) 5_756 ?
P1 O6 1.507(3) 4_456 ?
P1 O3 1.522(3) 8_765 ?
P1 O1 1.538(3) . ?
P1 C1 1.820(4) . ?
P2 O4 1.503(3) 6_656 ?
P2 O2 1.522(3) . ?
P2 O5 1.524(3) . ?
P2 C2 1.812(5) . ?
O6 P1 1.507(3) 4_556 ?
O3 P1 1.522(3) 8_755 ?
O4 P2 1.503(3) 6_556 ?
C2 N1 1.498(6) 4_556 ?
C2 H2A 0.9900 . ?
C2 H2B 0.9900 . ?
C1 N1 1.497(6) . ?
C1 H1A 0.9900 . ?
C1 H1B 0.9900 . ?
N1 C2 1.498(6) 4_456 ?
N1 H1C 0.9200 . ?
N1 H1D 0.9200 . ?

loop_
_geom_hbond_atom_site_label_D
_geom_hbond_atom_site_label_H
_geom_hbond_atom_site_label_A
_geom_hbond_distance_DH
_geom_hbond_distance_HA
_geom_hbond_distance_DA
_geom_hbond_angle_DHA
_geom_hbond_site_symmetry_A
N1 H1D O5 0.92 1.80 2.713(5) 170.8 5_756
N1 H1C O2 0.92 1.82 2.735(5) 175.0 7_566

loop_
_geom_torsion_atom_site_label_1
_geom_torsion_atom_site_label_2
_geom_torsion_atom_site_label_3
_geom_torsion_atom_site_label_4
_geom_torsion
_geom_torsion_site_symmetry_1
_geom_torsion_site_symmetry_2
_geom_torsion_site_symmetry_3
_geom_torsion_site_symmetry_4
_geom_torsion_publ_flag
O6 Cu2 O6 P1 -142(100) 5_756 . . 4_556 ?
O5 Cu2 O6 P1 118.9(3) 5_756 . . 4_556 ?
O5 Cu2 O6 P1 -61.1(3) . . . 4_556 ?
O1 Cu2 O6 P1 -150.7(3) . . . 4_556 ?
O1 Cu2 O6 P1 29.3(3) 5_756 . . 4_556 ?
O6 P1 O1 Cu1 54.8(3) 4_456 . . . ?
O3 P1 O1 Cu1 -72.7(3) 8_765 . . . ?
C1 P1 O1 Cu1 174.1(2) . . . . ?
O6 P1 O1 Cu2 -150.7(2) 4_456 . . . ?
O3 P1 O1 Cu2 81.8(3) 8_765 . . . ?
C1 P1 O1 Cu2 -31.5(3) . . . . ?
O4 Cu1 O1 P1 -15.9(5) . . . . ?
O3 Cu1 O1 P1 -121.1(2) . . . . ?
O2 Cu1 O1 P1 83.4(2) . . . . ?
O4 Cu1 O1 Cu2 -177.7(3) . . . . ?
O3 Cu1 O1 Cu2 77.16(14) . . . . ?
O2 Cu1 O1 Cu2 -78.33(14) . . . . ?
O6 Cu2 O1 P1 160.0(3) 5_756 . . . ?
O6 Cu2 O1 P1 -20.0(3) . . . . ?
O5 Cu2 O1 P1 67.6(3) 5_756 . . . ?
O5 Cu2 O1 P1 -112.4(3) . . . . ?
O1 Cu2 O1 P1 170(100) 5_756 . . . ?
O6 Cu2 O1 Cu1 -42.12(15) 5_756 . . . ?
O6 Cu2 O1 Cu1 137.88(15) . . . . ?
O5 Cu2 O1 Cu1 -134.54(14) 5_756 . . . ?
O5 Cu2 O1 Cu1 45.46(14) . . . . ?
O1 Cu2 O1 Cu1 -32(100) 5_756 . . . ?
O4 P2 O5 Cu2 178.5(2) 6_656 . . . ?
O2 P2 O5 Cu2 -55.7(3) . . . . ?
C2 P2 O5 Cu2 60.2(3) . . . . ?
O6 Cu2 O5 P2 116.6(3) 5_756 . . . ?
O6 Cu2 O5 P2 -63.4(3) . . . . ?
O5 Cu2 O5 P2 63.7(3) 5_756 . . . ?
O1 Cu2 O5 P2 26.6(3) . . . . ?
O1 Cu2 O5 P2 -153.4(3) 5_756 . . . ?
O4 Cu1 O3 P1 141.0(2) . . . 8_755 ?
O1 Cu1 O3 P1 -62.1(2) . . . 8_755 ?
O2 Cu1 O3 P1 43.7(4) . . . 8_755 ?
O3 Cu1 O4 P2 146.2(5) . . . 6_556 ?
O1 Cu1 O4 P2 40.4(7) . . . 6_556 ?
O2 Cu1 O4 P2 -59.1(5) . . . 6_556 ?
O4 P2 O2 Cu1 126.2(2) 6_656 . . . ?
O5 P2 O2 Cu1 1.9(3) . . . . ?
C2 P2 O2 Cu1 -115.1(2) . . . . ?
O4 Cu1 O2 P2 -140.8(2) . . . . ?
O3 Cu1 O2 P2 -43.4(4) . . . . ?
O1 Cu1 O2 P2 62.9(2) . . . . ?
O4 P2 C2 N1 -53.5(3) 6_656 . . 4_556 ?
O2 P2 C2 N1 -174.9(3) . . . 4_556 ?
O5 P2 C2 N1 65.9(3) . . . 4_556 ?
O6 P1 C1 N1 64.6(4) 4_456 . . . ?
O3 P1 C1 N1 -173.8(3) 8_765 . . . ?
O1 P1 C1 N1 -54.3(4) . . . . ?
P1 C1 N1 C2 -54.9(5) . . . 4_456 ?
